data_7153629
loop_
_publ_author_name
'Nagaradja, Elisabeth'
'Chevallier, Floris'
'Roisnel, Thierry'
'Dorcet, Vincent'
'Halauko, Yury S.'
'Ivashkevich, Oleg A.'
'Matulis, Vadim E.'
'Mongin, Florence'

_publ_section_title
;
 Deproto-metallation using a mixed lithium-zinc base and computed CH
 acidity of 1-aryl 1H-benzotriazoles and 1-aryl 1H-indazoles.
;
_journal_issue 9
_journal_name_full 'Organic &amp; biomolecular chemistry'
_journal_page_first 1475
_journal_page_last 1487
_journal_paper_doi 10.1039/c3ob42380h
_journal_volume 12
_journal_year 2014
_chemical_absolute_configuration ad
_chemical_compound_source 'synthesis as described'
_chemical_formula_moiety 'C12 H7 I2 N3'
_chemical_formula_sum 'C12 H7 I2 N3'
_chemical_formula_weight 447.01
_chemical_name_systematic
;
 ?
;
_space_group_IT_number 19
_symmetry_cell_setting orthorhombic
_symmetry_Int_Tables_number 19
_symmetry_space_group_name_Hall 'P 2ac 2ab'
_symmetry_space_group_name_H-M 'P 21 21 21'
_atom_sites_solution_hydrogens geom
_atom_sites_solution_primary direct
_atom_sites_solution_secondary difmap
_audit_conform_dict_location ftp://ftp.iucr.org/pub/cif_core.dic
_audit_conform_dict_name cif_core.dic
_audit_conform_dict_version 2.4
_audit_creation_date 2012-05-23T17:20:27-00:00
_audit_creation_method 'WinGX routine CIF_UPDATE'
_cell_angle_alpha 90
_cell_angle_beta 90
_cell_angle_gamma 90
_cell_formula_units_Z 4
_cell_length_a 4.4884(2)
_cell_length_b 12.4932(5)
_cell_length_c 22.1910(10)
_cell_measurement_reflns_used 3498
_cell_measurement_temperature 150(2)
_cell_measurement_theta_max 27.37
_cell_measurement_theta_min 2.45
_cell_measurement_wavelength 0.71073
_cell_volume 1244.35(9)
_computing_cell_refinement 'Bruker APEX2 (Bruker, 2006)'
_computing_data_collection 'Bruker APEX2 (Bruker, 2006)'
_computing_data_reduction 'Bruker APEX2 (Bruker, 2006)'
_computing_molecular_graphics 'Ortep-3 for Windows (Farrugia, 1997)'
_computing_publication_material
;
           WinGX publication routines (Farrugia, 1999),
           CRYSCAL (T. Roisnel, local program)
;
_computing_structure_refinement 'SHELXL-97 (Sheldrick, 1997)'
_computing_structure_solution 'SIR97 (Altomare et al., 1999)'
_diffrn_ambient_temperature 150(2)
_diffrn_detector 'CCD plate'
_diffrn_measured_fraction_theta_full 0.996
_diffrn_measured_fraction_theta_max 0.996
_diffrn_measurement_device_type 'APEXII, Bruker-AXS'
_diffrn_measurement_method 'CCD rotation images, thin slices'
_diffrn_radiation_monochromator graphite
_diffrn_radiation_probe x-ray
_diffrn_radiation_type MoK\a
_diffrn_radiation_wavelength 0.71073
_diffrn_reflns_av_R_equivalents 0.0401
_diffrn_reflns_av_unetI/netI 0.0537
_diffrn_reflns_limit_h_max 4
_diffrn_reflns_limit_h_min -5
_diffrn_reflns_limit_k_max 12
_diffrn_reflns_limit_k_min -16
_diffrn_reflns_limit_l_max 28
_diffrn_reflns_limit_l_min -27
_diffrn_reflns_number 6622
_diffrn_reflns_theta_full 27.47
_diffrn_reflns_theta_max 27.47
_diffrn_reflns_theta_min 3.2
_exptl_absorpt_coefficient_mu 5.034
_exptl_absorpt_correction_T_max 0.739
_exptl_absorpt_correction_T_min 0.440
_exptl_absorpt_correction_type multi-scan
_exptl_absorpt_process_details
;
  [Sheldrick, G.M. (2002). SADABS Bruker AXS Inc., Madison, Wisconsin, USA]
;
_exptl_crystal_colour colourless
_exptl_crystal_density_diffrn 2.386
_exptl_crystal_density_method 'not measured'
_exptl_crystal_description prism
_exptl_crystal_F_000 824
_exptl_crystal_size_max 0.42
_exptl_crystal_size_mid 0.15
_exptl_crystal_size_min 0.06
_refine_diff_density_max 0.798
_refine_diff_density_min -1.083
_refine_diff_density_rms 0.168
_refine_ls_abs_structure_details 'Flack H D (1983), Acta Cryst. A39, 876-881'
_refine_ls_abs_structure_Flack -0.02(4)
_refine_ls_extinction_method none
_refine_ls_goodness_of_fit_ref 1.039
_refine_ls_hydrogen_treatment constr
_refine_ls_matrix_type full
_refine_ls_number_parameters 154
_refine_ls_number_reflns 2732
_refine_ls_number_restraints 0
_refine_ls_restrained_S_all 1.039
_refine_ls_R_factor_all 0.033
_refine_ls_R_factor_gt 0.0314
_refine_ls_shift/su_max 0.001
_refine_ls_shift/su_mean 0
_refine_ls_structure_factor_coef Fsqd
_refine_ls_weighting_details 'calc w=1/[\s^2^(Fo^2^)+(0.0349P)^2^+0.2172P] where P=(Fo^2^+2Fc^2^)/3'
_refine_ls_weighting_scheme calc
_refine_ls_wR_factor_gt 0.0747
_refine_ls_wR_factor_ref 0.0756
_reflns_number_gt 2611
_reflns_number_total 2732
_reflns_threshold_expression >2sigma(I)
_cod_data_source_file c3ob42380h.txt
_cod_data_source_block 4b
_cod_database_code 7153629

loop_
_symmetry_equiv_pos_as_xyz
'x, y, z'
'-x+1/2, -y, z+1/2'
'x+1/2, -y+1/2, -z'
'-x, y+1/2, -z+1/2'

loop_
_atom_site_label
_atom_site_type_symbol
_atom_site_fract_x
_atom_site_fract_y
_atom_site_fract_z
_atom_site_U_iso_or_equiv
_atom_site_adp_type
_atom_site_occupancy
_atom_site_symmetry_multiplicity
_atom_site_calc_flag
_atom_site_refinement_flags
I1 I 0.77770(8) 0.15898(3) 0.152325(16) 0.01915(10) Uani 1 1 d .
C1 C 0.5524(13) 0.2990(5) 0.1271(3) 0.0185(12) Uani 1 1 d .
C2 C 0.4323(14) 0.3040(5) 0.0695(3) 0.0230(13) Uani 1 1 d .
H2 H 0.448 0.2442 0.0432 0.028 Uiso 1 1 calc R
C3 C 0.2888(14) 0.3968(5) 0.0502(2) 0.0224(12) Uani 1 1 d .
H3 H 0.2092 0.4 0.0105 0.027 Uiso 1 1 calc R
C4 C 0.2608(15) 0.4841(5) 0.0879(2) 0.0234(12) Uani 1 1 d .
H4 H 0.1645 0.5472 0.0742 0.028 Uiso 1 1 calc R
C5 C 0.3741(13) 0.4789(5) 0.1458(3) 0.0205(12) Uani 1 1 d .
H5 H 0.3512 0.5382 0.1721 0.025 Uiso 1 1 calc R
C6 C 0.5205(12) 0.3879(4) 0.1656(2) 0.0167(11) Uani 1 1 d .
N7 N 0.6307(10) 0.3874(4) 0.22570(19) 0.0164(10) Uani 1 1 d .
N8 N 0.8181(11) 0.4687(3) 0.2443(2) 0.0168(9) Uani 1 1 d .
N9 N 0.8469(11) 0.4648(4) 0.30240(19) 0.0166(10) Uani 1 1 d .
C10 C 0.6695(12) 0.3832(4) 0.3235(2) 0.0147(11) Uani 1 1 d .
C11 C 0.5275(12) 0.3343(4) 0.2753(2) 0.0145(10) Uani 1 1 d .
C12 C 0.3297(12) 0.2483(4) 0.2822(2) 0.0168(11) Uani 1 1 d .
H12 H 0.2365 0.2145 0.2488 0.02 Uiso 1 1 calc R
C13 C 0.2799(14) 0.2162(4) 0.3406(2) 0.0219(12) Uani 1 1 d .
H13 H 0.1472 0.1584 0.3477 0.026 Uiso 1 1 calc R
C14 C 0.4180(14) 0.2658(5) 0.3901(3) 0.0219(13) Uani 1 1 d .
H14 H 0.3766 0.2405 0.4296 0.026 Uiso 1 1 calc R
C15 C 0.6116(12) 0.3501(5) 0.3827(2) 0.0175(11) Uani 1 1 d .
I2 I 0.80298(9) 0.42858(3) 0.456006(15) 0.02317(11) Uani 1 1 d .

loop_
_atom_site_aniso_label
_atom_site_aniso_U_11
_atom_site_aniso_U_22
_atom_site_aniso_U_33
_atom_site_aniso_U_23
_atom_site_aniso_U_13
_atom_site_aniso_U_12
I1 0.01993(18) 0.01635(18) 0.02116(17) -0.00221(14) -0.00198(15) 0.00091(14)
C1 0.017(3) 0.015(3) 0.022(3) 0.001(3) 0.001(2) -0.002(2)
C2 0.025(3) 0.021(3) 0.023(3) -0.006(3) 0.000(3) -0.003(2)
C3 0.027(3) 0.024(3) 0.016(2) 0.001(2) -0.003(3) -0.002(3)
C4 0.026(3) 0.024(3) 0.020(2) 0.008(2) 0.002(3) 0.004(3)
C5 0.024(3) 0.015(3) 0.023(3) -0.003(3) 0.000(2) 0.003(2)
C6 0.014(2) 0.017(3) 0.020(3) 0.002(2) 0.000(2) -0.003(2)
N7 0.020(2) 0.016(2) 0.013(2) -0.0012(19) -0.0013(18) -0.0017(18)
N8 0.020(2) 0.010(2) 0.020(2) -0.0031(18) 0.000(2) -0.0078(19)
N9 0.022(3) 0.013(2) 0.014(2) -0.0020(18) -0.0007(19) -0.0026(18)
C10 0.017(3) 0.008(2) 0.019(2) -0.001(2) 0.000(2) 0.004(2)
C11 0.017(2) 0.013(3) 0.013(2) -0.001(2) 0.0024(19) 0.004(2)
C12 0.017(3) 0.018(3) 0.016(2) -0.001(2) -0.002(2) -0.001(2)
C13 0.022(3) 0.016(3) 0.028(3) 0.006(2) 0.000(3) -0.003(2)
C14 0.025(3) 0.022(3) 0.018(3) 0.004(3) 0.004(2) 0.004(3)
C15 0.020(3) 0.018(3) 0.015(2) -0.005(2) -0.001(2) 0.006(2)
I2 0.0271(2) 0.0286(2) 0.01382(16) -0.00332(16) -0.00094(15) 0.00168(17)

loop_
_atom_type_symbol
_atom_type_description
_atom_type_scat_dispersion_real
_atom_type_scat_dispersion_imag
_atom_type_scat_source
C C 0.0033 0.0016 'International Tables Vol C Tables 4.2.6.8 and 6.1.1.4'
H H 0 0 'International Tables Vol C Tables 4.2.6.8 and 6.1.1.4'
N N 0.0061 0.0033 'International Tables Vol C Tables 4.2.6.8 and 6.1.1.4'
I I -0.4742 1.8119 'International Tables Vol C Tables 4.2.6.8 and 6.1.1.4'

loop_
_geom_angle_atom_site_label_1
_geom_angle_atom_site_label_2
_geom_angle_atom_site_label_3
_geom_angle
C2 C1 C6 118.9(6)
C2 C1 I1 118.1(5)
C6 C1 I1 123.1(4)
C1 C2 C3 120.0(6)
C1 C2 H2 120
C3 C2 H2 120
C4 C3 C2 120.8(5)
C4 C3 H3 119.6
C2 C3 H3 119.6
C3 C4 C5 119.5(6)
C3 C4 H4 120.2
C5 C4 H4 120.2
C4 C5 C6 120.5(6)
C4 C5 H5 119.7
C6 C5 H5 119.7
C5 C6 C1 120.2(5)
C5 C6 N7 117.8(5)
C1 C6 N7 122.0(5)
C11 N7 N8 108.9(4)
C11 N7 C6 129.7(5)
N8 N7 C6 119.2(4)
N9 N8 N7 109.2(4)
N8 N9 C10 108.0(4)
N9 C10 C11 109.3(5)
N9 C10 C15 130.2(5)
C11 C10 C15 120.5(5)
N7 C11 C10 104.5(5)
N7 C11 C12 132.5(5)
C10 C11 C12 122.9(5)
C13 C12 C11 115.5(5)
C13 C12 H12 122.3
C11 C12 H12 122.3
C12 C13 C14 122.5(5)
C12 C13 H13 118.8
C14 C13 H13 118.8
C15 C14 C13 121.5(5)
C15 C14 H14 119.3
C13 C14 H14 119.3
C14 C15 C10 117.1(5)
C14 C15 I2 121.8(4)
C10 C15 I2 121.0(4)

loop_
_geom_bond_atom_site_label_1
_geom_bond_atom_site_label_2
_geom_bond_distance
I1 C1 2.096(6)
C1 C2 1.390(9)
C1 C6 1.408(8)
C2 C3 1.394(9)
C2 H2 0.95
C3 C4 1.381(8)
C3 H3 0.95
C4 C5 1.382(7)
C4 H4 0.95
C5 C6 1.385(8)
C5 H5 0.95
C6 N7 1.423(7)
N7 C11 1.366(7)
N7 N8 1.382(6)
N8 N9 1.297(6)
N9 C10 1.375(7)
C10 C11 1.388(7)
C10 C15 1.402(7)
C11 C12 1.402(8)
C12 C13 1.374(8)
C12 H12 0.95
C13 C14 1.406(8)
C13 H13 0.95
C14 C15 1.375(9)
C14 H14 0.95
C15 I2 2.085(5)

loop_
_geom_torsion_atom_site_label_1
_geom_torsion_atom_site_label_2
_geom_torsion_atom_site_label_3
_geom_torsion_atom_site_label_4
_geom_torsion
C6 C1 C2 C3 1.3(9)
I1 C1 C2 C3 -178.0(4)
C1 C2 C3 C4 -0.7(9)
C2 C3 C4 C5 -0.7(10)
C3 C4 C5 C6 1.4(9)
C4 C5 C6 C1 -0.8(9)
C4 C5 C6 N7 -179.7(5)
C2 C1 C6 C5 -0.6(9)
I1 C1 C6 C5 178.7(4)
C2 C1 C6 N7 178.3(5)
I1 C1 C6 N7 -2.4(7)
C5 C6 N7 C11 106.7(7)
C1 C6 N7 C11 -72.2(8)
C5 C6 N7 N8 -54.6(7)
C1 C6 N7 N8 126.5(6)
C11 N7 N8 N9 3.2(6)
C6 N7 N8 N9 168.1(5)
N7 N8 N9 C10 -2.3(6)
N8 N9 C10 C11 0.7(6)
N8 N9 C10 C15 -176.6(6)
N8 N7 C11 C10 -2.6(6)
C6 N7 C11 C10 -165.4(5)
N8 N7 C11 C12 178.5(6)
C6 N7 C11 C12 15.7(10)
N9 C10 C11 N7 1.2(6)
C15 C10 C11 N7 178.8(5)
N9 C10 C11 C12 -179.7(5)
C15 C10 C11 C12 -2.2(8)
N7 C11 C12 C13 179.9(6)
C10 C11 C12 C13 1.2(8)
C11 C12 C13 C14 -0.2(8)
C12 C13 C14 C15 0.2(9)
C13 C14 C15 C10 -1.1(9)
C13 C14 C15 I2 177.2(4)
N9 C10 C15 C14 179.0(5)
C11 C10 C15 C14 2.0(8)
N9 C10 C15 I2 0.7(8)
C11 C10 C15 I2 -176.3(4)
